data_4106916
loop_
_publ_author_name
'Shinsuke Ishihara'
'Jonathan P. Hill'
'Atsuomi Shundo'
'Gary J. Richards'
'Jan Labuta'
'Kei Ohkubo'
'Shunichi Fukuzumi'
'Akira Sato'
'Mark R. J. Elsegood'
'Simon J. Teat'
'Katsuhiko Ariga'

_publ_contact_author
; 
'Jonathan P. Hill'
;
_publ_contact_author_email jonathan.hill@nims.go.jp
_publ_contact_author_phone '+81 29 860 4399'
_publ_section_title
;
 Reversible Photoredox Switching of Porphyrin-Bridged
 Bis-2,6-di-tert-butylphenols
;
_journal_name_full 'Journal of the American Chemical Society'
_journal_page_first 16119
_journal_page_last 16126
_journal_paper_doi 10.1021/ja2056165
_journal_volume 133
_journal_year 2011
_chemical_absolute_configuration unk
_chemical_formula_moiety 'C60 H58 N4 O2, 2(N C16 H36 1+), 3.5(O C4 H8)'
_chemical_formula_sum 'C106 H160 N6 O5.5'
_chemical_formula_weight 1606.40
_chemical_name_systematic
;
 ?
;
_space_group_IT_number 29
_symmetry_cell_setting orthorhombic
_symmetry_space_group_name_Hall 'P 2c -2ac'
_symmetry_space_group_name_H-M 'P c a 21'
_atom_sites_solution_hydrogens geom
_atom_sites_solution_primary direct
_atom_sites_solution_secondary difmap
_audit_creation_method SHELXL-97
_cell_angle_alpha 90.00
_cell_angle_beta 90.00
_cell_angle_gamma 90.00
_cell_formula_units_Z 4
_cell_length_a 19.3034(8)
_cell_length_b 11.7118(4)
_cell_length_c 43.8395(17)
_cell_measurement_reflns_used 16713
_cell_measurement_temperature 150(2)
_cell_measurement_theta_max 33.58
_cell_measurement_theta_min 2.51
_cell_volume 9911.1(7)
_computing_cell_refinement 'Bruker SAINT'
_computing_data_collection 'Bruker APEX 2'
_computing_data_reduction 'Bruker SAINT'
_computing_molecular_graphics 'Bruker SHELXTL'
_computing_publication_material 'Bruker SHELXTL and local programs'
_computing_structure_refinement 'SHELXL-97 (Sheldrick, 2008)'
_computing_structure_solution 'SHELXS-97 (Sheldrick, 2008)'
_diffrn_ambient_temperature 150(2)
_diffrn_measured_fraction_theta_full 0.995
_diffrn_measured_fraction_theta_max 0.995
_diffrn_measurement_device_type 'Bruker APEX 2 CCD diffractometer'
_diffrn_measurement_method '\w rotation with narrow frames'
_diffrn_radiation_monochromator 'silicon 111'
_diffrn_radiation_source 'ALS Station 11.3.1'
_diffrn_radiation_type synchrotron
_diffrn_radiation_wavelength 0.7749
_diffrn_reflns_av_R_equivalents 0.0734
_diffrn_reflns_av_sigmaI/netI 0.0468
_diffrn_reflns_limit_h_max 24
_diffrn_reflns_limit_h_min -24
_diffrn_reflns_limit_k_max 14
_diffrn_reflns_limit_k_min -14
_diffrn_reflns_limit_l_max 54
_diffrn_reflns_limit_l_min -54
_diffrn_reflns_number 85273
_diffrn_reflns_theta_full 29.12
_diffrn_reflns_theta_max 29.12
_diffrn_reflns_theta_min 2.22
_diffrn_standards_decay_% 0
_diffrn_standards_number 0
_exptl_absorpt_coefficient_mu 0.065
_exptl_absorpt_correction_T_max 0.996
_exptl_absorpt_correction_T_min 0.984
_exptl_absorpt_correction_type multi-scan
_exptl_absorpt_process_details 'SADABS v2008/1, Sheldrick, G.M., (2008)'
_exptl_crystal_colour orange
_exptl_crystal_density_diffrn 1.077
_exptl_crystal_description plate
_exptl_crystal_F_000 3528
_exptl_crystal_size_max 0.25
_exptl_crystal_size_mid 0.12
_exptl_crystal_size_min 0.06
_refine_diff_density_max 1.011
_refine_diff_density_min -0.429
_refine_diff_density_rms 0.077
_refine_ls_abs_structure_details 'Flack H D (1983), Acta Cryst. A39, 876-881'
_refine_ls_extinction_coef 0.0053(9)
_refine_ls_extinction_expression Fc^*^=kFc[1+0.001xFc^2^\l^3^/sin(2\q)]^-1/4^
_refine_ls_extinction_method SHELXL
_refine_ls_goodness_of_fit_ref 1.041
_refine_ls_hydrogen_treatment constr
_refine_ls_matrix_type full
_refine_ls_number_parameters 1069
_refine_ls_number_reflns 10377
_refine_ls_number_restraints 688
_refine_ls_restrained_S_all 1.041
_refine_ls_R_factor_all 0.1165
_refine_ls_R_factor_gt 0.0978
_refine_ls_shift/su_max 0.001
_refine_ls_shift/su_mean 0.000
_refine_ls_structure_factor_coef Fsqd
_refine_ls_weighting_details 'calc w=1/[\s^2^(Fo^2^)+(0.1895P)^2^+4.0959P] where P=(Fo^2^+2Fc^2^)/3'
_refine_ls_weighting_scheme calc
_refine_ls_wR_factor_gt 0.2651
_refine_ls_wR_factor_ref 0.2806
_reflns_number_gt 7872
_reflns_number_total 10377
_reflns_threshold_expression I>2\s(I)
_cod_data_source_file ja2056165_si_004.cif
_cod_data_source_block jph6
_cod_original_formula_sum 'C106 H160 N6 O5.50'
_cod_database_code 4106916

loop_
_symmetry_equiv_pos_as_xyz
'x, y, z'
'-x, -y, z+1/2'
'x+1/2, -y, z'
'-x+1/2, y, z+1/2'

loop_
_atom_site_label
_atom_site_type_symbol
_atom_site_fract_x
_atom_site_fract_y
_atom_site_fract_z
_atom_site_U_iso_or_equiv
_atom_site_adp_type
_atom_site_occupancy
_atom_site_symmetry_multiplicity
_atom_site_calc_flag
_atom_site_refinement_flags
_atom_site_disorder_assembly
_atom_site_disorder_group
N1 N 0.1871(2) 0.0296(4) 0.68960(10) 0.0307(10) Uani 1 1 d . . .
C1 C 0.1611(3) 0.1327(4) 0.69822(13) 0.0313(11) Uani 1 1 d . . .
C2 C 0.1356(3) 0.1286(4) 0.72879(13) 0.0372(13) Uani 1 1 d . . .
H2A H 0.1155 0.1895 0.7400 0.045 Uiso 1 1 calc R . .
C3 C 0.1463(4) 0.0163(5) 0.73888(15) 0.0432(15) Uani 1 1 d . . .
H3 H 0.1351 -0.0148 0.7583 0.052 Uiso 1 1 calc R . .
C4 C 0.1773(3) -0.0402(5) 0.71398(12) 0.0319(11) Uani 1 1 d . . .
C5 C 0.1948(3) -0.1612(4) 0.71577(12) 0.0320(11) Uani 1 1 d . . .
N2 N 0.2609(2) -0.1681(3) 0.66755(11) 0.0298(10) Uani 1 1 d . . .
H2 H 0.2589 -0.0952 0.6628 0.036 Uiso 1 1 calc R . .
C6 C 0.2309(3) -0.2169(5) 0.69334(12) 0.0315(11) Uani 1 1 d . . .
C7 C 0.2447(3) -0.3378(5) 0.69118(13) 0.0348(12) Uani 1 1 d . . .
H7 H 0.2294 -0.3942 0.7052 0.042 Uiso 1 1 calc R . .
C8 C 0.2831(3) -0.3575(4) 0.66601(13) 0.0324(12) Uani 1 1 d . . .
H8 H 0.2998 -0.4300 0.6597 0.039 Uiso 1 1 calc R . .
C9 C 0.2947(2) -0.2513(4) 0.65028(12) 0.0260(10) Uani 1 1 d . . .
C10 C 0.3267(3) -0.2363(4) 0.62209(13) 0.0287(11) Uani 1 1 d . . .
N3 N 0.3006(2) -0.0321(3) 0.61344(10) 0.0289(9) Uani 1 1 d . . .
C11 C 0.3263(3) -0.1368(4) 0.60438(12) 0.0295(11) Uani 1 1 d . . .
C12 C 0.3542(3) -0.1320(5) 0.57365(15) 0.0422(14) Uani 1 1 d . . .
H12 H 0.3759 -0.1921 0.5627 0.051 Uiso 1 1 calc R . .
C13 C 0.3433(3) -0.0282(4) 0.56433(13) 0.0359(13) Uani 1 1 d . . .
H13 H 0.3545 0.0003 0.5446 0.043 Uiso 1 1 calc R . .
C14 C 0.3114(3) 0.0376(4) 0.58861(13) 0.0316(11) Uani 1 1 d . . .
C15 C 0.2937(3) 0.1533(4) 0.58663(13) 0.0289(11) Uani 1 1 d . . .
N4 N 0.2277(2) 0.1663(3) 0.63562(10) 0.0262(9) Uani 1 1 d . . .
H4 H 0.2295 0.0935 0.6405 0.031 Uiso 1 1 calc R . .
C16 C 0.2572(3) 0.2122(4) 0.61060(14) 0.0306(11) Uani 1 1 d . . .
C17 C 0.2437(3) 0.3310(4) 0.61101(14) 0.0331(12) Uani 1 1 d . . .
H17 H 0.2587 0.3852 0.5963 0.040 Uiso 1 1 calc R . .
C18 C 0.2043(3) 0.3540(4) 0.63694(13) 0.0334(12) Uani 1 1 d . . .
H18 H 0.1873 0.4265 0.6431 0.040 Uiso 1 1 calc R . .
C19 C 0.1944(3) 0.2484(4) 0.65248(13) 0.0322(12) Uani 1 1 d . . .
C20 C 0.1635(3) 0.2357(4) 0.68085(13) 0.0304(11) Uani 1 1 d . . .
C21 C 0.1757(3) -0.2234(4) 0.74367(13) 0.0363(13) Uani 1 1 d . . .
C22 C 0.1105(3) -0.2184(4) 0.75619(15) 0.0391(13) Uani 1 1 d . . .
H22 H 0.0757 -0.1769 0.7456 0.047 Uiso 1 1 calc R . .
C23 C 0.0927(3) -0.2709(4) 0.78367(12) 0.0368(13) Uani 1 1 d . . .
C24 C 0.1449(4) -0.3334(5) 0.80048(16) 0.0455(15) Uani 1 1 d . . .
O1 O 0.1300(3) -0.3805(4) 0.82628(11) 0.0585(13) Uani 1 1 d . . .
C25 C 0.2121(4) -0.3420(5) 0.78673(14) 0.0407(14) Uani 1 1 d . . .
C26 C 0.2254(3) -0.2885(5) 0.75888(14) 0.0401(13) Uani 1 1 d . . .
H26 H 0.2700 -0.2966 0.7500 0.048 Uiso 1 1 calc R . .
C27 C 0.0187(4) -0.2582(6) 0.79631(18) 0.0528(17) Uani 1 1 d . . .
C28 C -0.0270(5) -0.1894(10) 0.7762(2) 0.082(3) Uani 1 1 d . . .
H28A H -0.0008 -0.1247 0.7680 0.123 Uiso 1 1 calc R . .
H28B H -0.0664 -0.1608 0.7881 0.123 Uiso 1 1 calc R . .
H28C H -0.0439 -0.2371 0.7594 0.123 Uiso 1 1 calc R . .
C29 C 0.0230(5) -0.1955(8) 0.8276(2) 0.069(2) Uani 1 1 d . . .
H29A H 0.0450 -0.1208 0.8247 0.104 Uiso 1 1 calc R . .
H29B H 0.0506 -0.2412 0.8418 0.104 Uiso 1 1 calc R . .
H29C H -0.0237 -0.1850 0.8358 0.104 Uiso 1 1 calc R . .
C30 C -0.0138(5) -0.3768(7) 0.8015(2) 0.067(2) Uani 1 1 d . . .
H30A H -0.0534 -0.3698 0.8154 0.100 Uiso 1 1 calc R . .
H30B H 0.0208 -0.4280 0.8105 0.100 Uiso 1 1 calc R . .
H30C H -0.0295 -0.4081 0.7819 0.100 Uiso 1 1 calc R . .
C31 C 0.2699(4) -0.4160(6) 0.80218(17) 0.0550(17) Uani 1 1 d U . .
C32 C 0.2840(5) -0.3714(7) 0.83459(19) 0.068(2) Uani 1 1 d U . .
H32A H 0.2401 -0.3636 0.8456 0.102 Uiso 1 1 calc R . .
H32B H 0.3070 -0.2969 0.8334 0.102 Uiso 1 1 calc R . .
H32C H 0.3140 -0.4254 0.8454 0.102 Uiso 1 1 calc R . .
C33 C 0.2422(5) -0.5409(7) 0.8040(2) 0.072(2) Uani 1 1 d U . .
H33A H 0.2793 -0.5916 0.8110 0.108 Uiso 1 1 calc R . .
H33B H 0.2264 -0.5653 0.7838 0.108 Uiso 1 1 calc R . .
H33C H 0.2033 -0.5442 0.8184 0.108 Uiso 1 1 calc R . .
C34 C 0.3354(5) -0.4128(10) 0.7849(2) 0.085(3) Uani 1 1 d U . .
H34A H 0.3584 -0.3393 0.7882 0.127 Uiso 1 1 calc R . .
H34B H 0.3257 -0.4224 0.7631 0.127 Uiso 1 1 calc R . .
H34C H 0.3657 -0.4747 0.7919 0.127 Uiso 1 1 calc R . .
C35 C 0.3628(3) -0.3398(4) 0.60947(14) 0.0323(12) Uani 1 1 d . . .
C36 C 0.4207(3) -0.3812(5) 0.62432(15) 0.0415(13) Uani 1 1 d . . .
H36 H 0.4365 -0.3440 0.6423 0.050 Uiso 1 1 calc R . .
C37 C 0.4566(4) -0.4773(6) 0.61333(17) 0.0492(16) Uani 1 1 d . . .
H37 H 0.4955 -0.5069 0.6240 0.059 Uiso 1 1 calc R . .
C38 C 0.4342(3) -0.5268(5) 0.58699(17) 0.0457(15) Uani 1 1 d . . .
H38 H 0.4594 -0.5894 0.5788 0.055 Uiso 1 1 calc R . .
C39 C 0.3756(3) -0.4884(5) 0.57183(15) 0.0422(14) Uani 1 1 d . . .
H39 H 0.3602 -0.5252 0.5538 0.051 Uiso 1 1 calc R . .
C40 C 0.3399(3) -0.3956(4) 0.58339(13) 0.0326(12) Uani 1 1 d . . .
H40 H 0.2992 -0.3697 0.5734 0.039 Uiso 1 1 calc R . .
C41 C 0.3114(3) 0.2179(4) 0.55952(13) 0.0321(12) Uani 1 1 d . . .
C42 C 0.3786(3) 0.2136(4) 0.54631(12) 0.0293(11) Uani 1 1 d . . .
H42 H 0.4132 0.1700 0.5564 0.035 Uiso 1 1 calc R . .
C43 C 0.3964(3) 0.2677(5) 0.52026(16) 0.0390(13) Uani 1 1 d . . .
C44 C 0.3450(3) 0.3353(4) 0.50358(12) 0.0326(12) Uani 1 1 d . . .
O2 O 0.3603(3) 0.3881(4) 0.47942(10) 0.0470(11) Uani 1 1 d . . .
C45 C 0.2759(3) 0.3401(4) 0.51764(14) 0.0350(12) Uani 1 1 d . . .
C46 C 0.2623(3) 0.2831(4) 0.54315(12) 0.0309(11) Uani 1 1 d . . .
H46 H 0.2164 0.2864 0.5509 0.037 Uiso 1 1 calc R . .
C47 C 0.4702(3) 0.2609(5) 0.50699(14) 0.0420(14) Uani 1 1 d . . .
C48 C 0.5193(4) 0.1852(7) 0.52803(19) 0.0572(18) Uani 1 1 d . . .
H48A H 0.5657 0.1819 0.5190 0.086 Uiso 1 1 calc R . .
H48B H 0.5003 0.1078 0.5296 0.086 Uiso 1 1 calc R . .
H48C H 0.5220 0.2193 0.5484 0.086 Uiso 1 1 calc R . .
C49 C 0.4679(4) 0.2027(7) 0.47516(17) 0.0585(19) Uani 1 1 d . . .
H49A H 0.4354 0.2437 0.4620 0.088 Uiso 1 1 calc R . .
H49B H 0.4527 0.1233 0.4774 0.088 Uiso 1 1 calc R . .
H49C H 0.5142 0.2043 0.4660 0.088 Uiso 1 1 calc R . .
C50 C 0.5034(4) 0.3761(8) 0.5047(2) 0.073(3) Uani 1 1 d . . .
H50A H 0.5456 0.3706 0.4924 0.110 Uiso 1 1 calc R . .
H50B H 0.5151 0.4035 0.5252 0.110 Uiso 1 1 calc R . .
H50C H 0.4711 0.4296 0.4951 0.110 Uiso 1 1 calc R . .
C51 C 0.2196(4) 0.4094(6) 0.50103(16) 0.0482(16) Uani 1 1 d . . .
C52 C 0.1503(4) 0.4031(7) 0.5182(2) 0.065(2) Uani 1 1 d . . .
H52A H 0.1547 0.4422 0.5379 0.097 Uiso 1 1 calc R . .
H52B H 0.1379 0.3229 0.5217 0.097 Uiso 1 1 calc R . .
H52C H 0.1140 0.4401 0.5061 0.097 Uiso 1 1 calc R . .
C53 C 0.2412(4) 0.5354(5) 0.50033(18) 0.0549(18) Uani 1 1 d . . .
H53A H 0.2088 0.5784 0.4875 0.082 Uiso 1 1 calc R . .
H53B H 0.2880 0.5419 0.4919 0.082 Uiso 1 1 calc R . .
H53C H 0.2405 0.5663 0.5211 0.082 Uiso 1 1 calc R . .
C54 C 0.2079(5) 0.3700(7) 0.46878(19) 0.066(2) Uani 1 1 d . . .
H54A H 0.1912 0.2910 0.4689 0.099 Uiso 1 1 calc R . .
H54B H 0.2516 0.3742 0.4574 0.099 Uiso 1 1 calc R . .
H54C H 0.1734 0.4192 0.4590 0.099 Uiso 1 1 calc R . .
C55 C 0.1270(3) 0.3367(4) 0.69375(13) 0.0313(11) Uani 1 1 d . . .
C56 C 0.0693(3) 0.3794(5) 0.67885(14) 0.0387(13) Uani 1 1 d . . .
H56 H 0.0553 0.3462 0.6601 0.046 Uiso 1 1 calc R . .
C57 C 0.0318(3) 0.4694(5) 0.69082(14) 0.0410(14) Uani 1 1 d . . .
H57 H -0.0094 0.4940 0.6810 0.049 Uiso 1 1 calc R . .
C58 C 0.0541(4) 0.5239(5) 0.71705(14) 0.0430(14) Uani 1 1 d . . .
H58 H 0.0294 0.5876 0.7249 0.052 Uiso 1 1 calc R . .
C59 C 0.1131(3) 0.4841(5) 0.73174(14) 0.0378(13) Uani 1 1 d . . .
H59 H 0.1292 0.5204 0.7498 0.045 Uiso 1 1 calc R . .
C60 C 0.1486(3) 0.3908(5) 0.71985(15) 0.0363(13) Uani 1 1 d . . .
H60 H 0.1888 0.3638 0.7301 0.044 Uiso 1 1 calc R . .
N5 N 0.9940(2) 0.9126(3) 0.65147(12) 0.0379(9) Uani 1 1 d DU . .
C61 C 0.9292(3) 0.8398(5) 0.65291(17) 0.0474(15) Uani 1 1 d DU . .
H61A H 0.9275 0.7912 0.6344 0.057 Uiso 1 1 calc R . .
H61B H 0.8883 0.8910 0.6523 0.057 Uiso 1 1 calc R . .
C62 C 0.9231(4) 0.7627(6) 0.6810(2) 0.062(2) Uani 1 1 d DU . .
H62A H 0.9643 0.7126 0.6820 0.074 Uiso 1 1 calc R . .
H62B H 0.9229 0.8110 0.6995 0.074 Uiso 1 1 calc R . .
C63 C 0.8594(4) 0.6902(8) 0.6809(2) 0.076(2) Uani 1 1 d DU . .
H63A H 0.8185 0.7400 0.6778 0.092 Uiso 1 1 calc R . .
H63B H 0.8618 0.6370 0.6634 0.092 Uiso 1 1 calc R . .
C64 C 0.8496(4) 0.6238(8) 0.7089(2) 0.068(2) Uani 1 1 d DU . .
H64A H 0.8904 0.5757 0.7124 0.102 Uiso 1 1 calc R . .
H64B H 0.8085 0.5755 0.7068 0.102 Uiso 1 1 calc R . .
H64C H 0.8435 0.6759 0.7262 0.102 Uiso 1 1 calc R . .
C65 C 0.9991(3) 0.9838(5) 0.68015(15) 0.0467(14) Uani 1 1 d DU . .
H65A H 1.0027 0.9311 0.6978 0.056 Uiso 1 1 calc R . .
H65B H 1.0428 1.0278 0.6792 0.056 Uiso 1 1 calc R . .
C66 C 0.9424(4) 1.0641(6) 0.68626(19) 0.064(2) Uani 1 1 d DU . .
H66A H 0.8983 1.0216 0.6885 0.077 Uiso 1 1 calc R . .
H66B H 0.9375 1.1176 0.6689 0.077 Uiso 1 1 calc R . .
C67 C 0.9572(6) 1.1315(9) 0.7156(2) 0.092(3) Uani 1 1 d DU . .
H67A H 0.9582 1.0781 0.7331 0.110 Uiso 1 1 calc R . .
H67B H 1.0034 1.1677 0.7141 0.110 Uiso 1 1 calc R . .
C68 C 0.9048(6) 1.2202(12) 0.7213(4) 0.131(6) Uani 1 1 d DU . .
H68A H 0.8933 1.2585 0.7021 0.197 Uiso 1 1 calc R . .
H68B H 0.9233 1.2763 0.7358 0.197 Uiso 1 1 calc R . .
H68C H 0.8630 1.1851 0.7299 0.197 Uiso 1 1 calc R . .
C69 C 0.9902(4) 0.9884(5) 0.62351(16) 0.0480(14) Uani 1 1 d DU . .
H69A H 0.9453 1.0292 0.6237 0.058 Uiso 1 1 calc R . .
H69B H 0.9911 0.9395 0.6051 0.058 Uiso 1 1 calc R . .
C70 C 1.0481(4) 1.0759(7) 0.6211(2) 0.077(3) Uani 1 1 d DU . .
H70A H 1.0451 1.1305 0.6383 0.093 Uiso 1 1 calc R . .
H70B H 1.0936 1.0370 0.6222 0.093 Uiso 1 1 calc R . .
C71 C 1.0420(8) 1.1385(9) 0.5915(3) 0.128(5) Uani 1 1 d DU . .
H71A H 1.0337 1.0790 0.5759 0.153 Uiso 1 1 calc R . .
H71B H 0.9984 1.1828 0.5930 0.153 Uiso 1 1 calc R . .
C72 C 1.0903(11) 1.2127(17) 0.5787(3) 0.169(8) Uani 1 1 d DU . .
H72A H 1.0703 1.2487 0.5605 0.254 Uiso 1 1 calc R . .
H72B H 1.1319 1.1698 0.5729 0.254 Uiso 1 1 calc R . .
H72C H 1.1027 1.2717 0.5936 0.254 Uiso 1 1 calc R . .
C73 C 1.0583(3) 0.8374(5) 0.65070(15) 0.0432(13) Uani 1 1 d DU . .
H73A H 1.0998 0.8869 0.6522 0.052 Uiso 1 1 calc R . .
H73B H 1.0579 0.7872 0.6689 0.052 Uiso 1 1 calc R . .
C74 C 1.0648(3) 0.7643(6) 0.62271(19) 0.0553(17) Uani 1 1 d DU . .
H74A H 1.0670 0.8141 0.6045 0.066 Uiso 1 1 calc R . .
H74B H 1.0231 0.7157 0.6208 0.066 Uiso 1 1 calc R . .
C75 C 1.1283(4) 0.6892(7) 0.62346(19) 0.0625(19) Uani 1 1 d DU . .
H75A H 1.1241 0.6348 0.6406 0.075 Uiso 1 1 calc R . .
H75B H 1.1696 0.7373 0.6273 0.075 Uiso 1 1 calc R . .
C76 C 1.1393(4) 0.6227(7) 0.5942(2) 0.064(2) Uani 1 1 d DU . .
H76A H 1.0990 0.5736 0.5905 0.096 Uiso 1 1 calc R . .
H76B H 1.1809 0.5754 0.5961 0.096 Uiso 1 1 calc R . .
H76C H 1.1449 0.6760 0.5772 0.096 Uiso 1 1 calc R . .
N6 N 0.4089(3) 0.5967(5) 0.41587(13) 0.0607(14) Uani 1 1 d DU . .
C77 C 0.3862(5) 0.6964(6) 0.39630(18) 0.073(2) Uani 1 1 d DU . .
H77A H 0.4229 0.7552 0.3971 0.088 Uiso 1 1 calc R . .
H77B H 0.3832 0.6695 0.3749 0.088 Uiso 1 1 calc R . .
C78 C 0.3191(5) 0.7523(8) 0.4042(2) 0.083(3) Uani 1 1 d DU . .
H78A H 0.3207 0.7790 0.4256 0.099 Uiso 1 1 calc R . .
H78B H 0.2811 0.6961 0.4023 0.099 Uiso 1 1 calc R . .
C79 C 0.3048(7) 0.8520(8) 0.3835(3) 0.119(4) Uani 1 1 d DU . .
H79A H 0.3447 0.9050 0.3844 0.143 Uiso 1 1 calc R . .
H79B H 0.3011 0.8239 0.3623 0.143 Uiso 1 1 calc R . .
C80 C 0.2408(9) 0.9164(13) 0.3911(6) 0.178(8) Uani 1 1 d DU . .
H80A H 0.2365 0.9824 0.3775 0.267 Uiso 1 1 calc R . .
H80B H 0.2432 0.9427 0.4123 0.267 Uiso 1 1 calc R . .
H80C H 0.2004 0.8665 0.3886 0.267 Uiso 1 1 calc R . .
C81 C 0.4107(5) 0.6297(6) 0.44939(15) 0.0614(18) Uani 1 1 d DU . .
H81A H 0.3631 0.6503 0.4557 0.074 Uiso 1 1 calc R . .
H81B H 0.4244 0.5615 0.4613 0.074 Uiso 1 1 calc R . .
C82 C 0.4581(5) 0.7262(6) 0.45807(16) 0.071(2) Uani 1 1 d DU . .
H82A H 0.4452 0.7956 0.4465 0.085 Uiso 1 1 calc R . .
H82B H 0.5064 0.7061 0.4527 0.085 Uiso 1 1 calc R . .
C83 C 0.4535(6) 0.7501(7) 0.49197(19) 0.082(3) Uani 1 1 d DU . .
H83A H 0.4049 0.7678 0.4974 0.098 Uiso 1 1 calc R . .
H83B H 0.4676 0.6813 0.5035 0.098 Uiso 1 1 calc R . .
C84 C 0.4989(7) 0.8482(8) 0.5007(2) 0.099(4) Uani 1 1 d DU . .
H84A H 0.4958 0.8607 0.5228 0.148 Uiso 1 1 calc R . .
H84B H 0.4836 0.9171 0.4900 0.148 Uiso 1 1 calc R . .
H84C H 0.5469 0.8310 0.4952 0.148 Uiso 1 1 calc R . .
C85 C 0.4798(4) 0.5612(7) 0.40397(19) 0.0726(19) Uani 1 1 d DU . .
H85A H 0.4747 0.5393 0.3823 0.087 Uiso 1 1 calc R . .
H85B H 0.5106 0.6287 0.4047 0.087 Uiso 1 1 calc R . .
C86 C 0.5147(5) 0.4670(8) 0.4200(2) 0.083(2) Uani 1 1 d DU . .
H86A H 0.4851 0.3980 0.4194 0.099 Uiso 1 1 calc R . .
H86B H 0.5222 0.4881 0.4416 0.099 Uiso 1 1 calc R . .
C87 C 0.5840(5) 0.4416(10) 0.4048(2) 0.092(3) Uani 1 1 d DU . .
H87A H 0.5759 0.4234 0.3831 0.110 Uiso 1 1 calc R . .
H87B H 0.6132 0.5110 0.4057 0.110 Uiso 1 1 calc R . .
C88 C 0.6219(7) 0.3461(12) 0.4191(4) 0.124(5) Uani 1 1 d DU . .
H88A H 0.6666 0.3362 0.4089 0.187 Uiso 1 1 calc R . .
H88B H 0.5946 0.2759 0.4171 0.187 Uiso 1 1 calc R . .
H88C H 0.6295 0.3629 0.4407 0.187 Uiso 1 1 calc R . .
C89 C 0.3580(5) 0.4966(6) 0.41443(15) 0.0595(18) Uani 1 1 d DU . .
H89A H 0.3712 0.4401 0.4302 0.071 Uiso 1 1 calc R . .
H89B H 0.3112 0.5252 0.4196 0.071 Uiso 1 1 calc R . .
C90 C 0.3542(6) 0.4363(7) 0.38397(15) 0.080(3) Uani 1 1 d DU . .
H90A H 0.4001 0.4041 0.3788 0.096 Uiso 1 1 calc R . .
H90B H 0.3414 0.4917 0.3679 0.096 Uiso 1 1 calc R . .
C91 C 0.3006(6) 0.3408(7) 0.3851(2) 0.084(3) Uani 1 1 d DU . .
H91A H 0.2566 0.3714 0.3934 0.100 Uiso 1 1 calc R . .
H91B H 0.2915 0.3132 0.3642 0.100 Uiso 1 1 calc R . .
C92 C 0.3239(6) 0.2435(7) 0.4044(2) 0.084(3) Uani 1 1 d DU . .
H92A H 0.2883 0.1839 0.4044 0.126 Uiso 1 1 calc R . .
H92B H 0.3317 0.2701 0.4253 0.126 Uiso 1 1 calc R . .
H92C H 0.3672 0.2125 0.3961 0.126 Uiso 1 1 calc R . .
O3 O 0.4927(16) 0.2453(16) 0.3487(4) 0.283(10) Uani 1 1 d DU . .
C93 C 0.484(2) 0.3275(17) 0.3288(7) 0.285(12) Uani 1 1 d DU . .
H93A H 0.5292 0.3627 0.3240 0.342 Uiso 1 1 calc R . .
H93B H 0.4537 0.3872 0.3377 0.342 Uiso 1 1 calc R . .
C94 C 0.452(2) 0.283(2) 0.3008(6) 0.301(13) Uani 1 1 d DU . .
H94A H 0.4024 0.3028 0.3000 0.362 Uiso 1 1 calc R . .
H94B H 0.4755 0.3149 0.2826 0.362 Uiso 1 1 calc R . .
C95 C 0.461(2) 0.166(2) 0.3019(6) 0.299(12) Uani 1 1 d DU . .
H95A H 0.4966 0.1403 0.2873 0.358 Uiso 1 1 calc R . .
H95B H 0.4167 0.1259 0.2974 0.358 Uiso 1 1 calc R . .
C96 C 0.483(2) 0.1461(15) 0.3342(6) 0.266(11) Uani 1 1 d DU . .
H96A H 0.4470 0.1012 0.3450 0.320 Uiso 1 1 calc R . .
H96B H 0.5265 0.1016 0.3344 0.320 Uiso 1 1 calc R . .
O4 O 0.3107(6) -0.0408(11) 0.4765(3) 0.156(4) Uani 1 1 d DU . .
C97 C 0.2837(9) -0.1402(11) 0.4787(4) 0.143(5) Uani 1 1 d DU . .
H97A H 0.3168 -0.1939 0.4883 0.172 Uiso 1 1 calc R . .
H97B H 0.2715 -0.1698 0.4582 0.172 Uiso 1 1 calc R . .
C98 C 0.2219(9) -0.1285(13) 0.4974(5) 0.170(6) Uani 1 1 d DU . .
H98A H 0.1828 -0.1715 0.4884 0.204 Uiso 1 1 calc R . .
H98B H 0.2304 -0.1578 0.5183 0.204 Uiso 1 1 calc R . .
C99 C 0.2068(9) -0.0110(15) 0.4982(5) 0.166(6) Uani 1 1 d DU . .
H99A H 0.2071 0.0179 0.5195 0.199 Uiso 1 1 calc R . .
H99B H 0.1610 0.0048 0.4890 0.199 Uiso 1 1 calc R . .
C100 C 0.2628(9) 0.0421(10) 0.4801(4) 0.136(5) Uani 1 1 d DU . .
H10A H 0.2452 0.0682 0.4601 0.163 Uiso 1 1 calc R . .
H10B H 0.2828 0.1083 0.4911 0.163 Uiso 1 1 calc R . .
O5 O 0.3410(8) -0.0411(11) 0.8095(5) 0.208(6) Uani 1 1 d DU . .
C102 C 0.3421(12) 0.0384(17) 0.8300(6) 0.200(8) Uani 1 1 d DU B .
H10C H 0.3890 0.0729 0.8299 0.240 Uiso 1 1 calc R . .
H10D H 0.3357 0.0018 0.8501 0.240 Uiso 1 1 calc R . .
C103 C 0.2909(13) 0.1325(16) 0.8274(7) 0.218(9) Uani 1 1 d DU . .
H10E H 0.2769 0.1590 0.8480 0.261 Uiso 0.80 1 calc PR A 1
H10F H 0.3113 0.1978 0.8162 0.261 Uiso 0.80 1 calc PR A 1
H10G H 0.2542 0.1245 0.8431 0.261 Uiso 0.20 1 calc PR A 2
H10H H 0.3138 0.2076 0.8301 0.261 Uiso 0.20 1 calc PR A 2
C104 C 0.2370(14) 0.0921(17) 0.8126(6) 0.210(11) Uani 0.80 1 d PDU B 1
H10I H 0.2228 0.1428 0.7956 0.253 Uiso 0.80 1 calc PR B 1
H10J H 0.1970 0.0786 0.8263 0.253 Uiso 0.80 1 calc PR B 1
C105 C 0.2705(15) -0.026(2) 0.8003(8) 0.207(11) Uani 0.80 1 d PDU B 1
H10K H 0.2427 -0.0911 0.8082 0.249 Uiso 0.80 1 calc PR B 1
H10L H 0.2679 -0.0277 0.7778 0.249 Uiso 0.80 1 calc PR B 1
C14X C 0.264(6) 0.123(7) 0.7991(17) 0.215(14) Uani 0.20 1 d PDU B 2
H14A H 0.2836 0.1806 0.7851 0.258 Uiso 0.20 1 calc PR B 2
H14B H 0.2131 0.1290 0.7993 0.258 Uiso 0.20 1 calc PR B 2
C15X C 0.288(7) -0.002(8) 0.790(3) 0.216(13) Uani 0.20 1 d PDU B 2
H15A H 0.2483 -0.0542 0.7914 0.260 Uiso 0.20 1 calc PR B 2
H15B H 0.3053 -0.0015 0.7689 0.260 Uiso 0.20 1 calc PR B 2

loop_
_atom_site_aniso_label
_atom_site_aniso_U_11
_atom_site_aniso_U_22
_atom_site_aniso_U_33
_atom_site_aniso_U_23
_atom_site_aniso_U_13
_atom_site_aniso_U_12
N1 0.037(2) 0.032(2) 0.023(2) -0.0037(18) 0.0006(18) -0.0008(18)
C1 0.038(3) 0.021(2) 0.035(3) 0.001(2) -0.002(2) 0.0004(19)
C2 0.067(4) 0.019(2) 0.026(3) 0.002(2) 0.009(3) 0.004(2)
C3 0.073(4) 0.020(2) 0.037(3) 0.007(2) -0.001(3) 0.002(2)
C4 0.044(3) 0.029(3) 0.023(3) -0.001(2) 0.004(2) -0.004(2)
C5 0.051(3) 0.026(2) 0.018(3) 0.001(2) 0.001(2) 0.000(2)
N2 0.047(2) 0.0119(17) 0.030(3) 0.0003(16) 0.001(2) 0.0019(16)
C6 0.043(3) 0.032(3) 0.020(3) 0.007(2) -0.002(2) -0.002(2)
C7 0.052(3) 0.030(3) 0.023(3) 0.001(2) 0.000(2) -0.001(2)
C8 0.054(3) 0.016(2) 0.028(3) -0.0002(19) 0.002(2) 0.003(2)
C9 0.031(2) 0.023(2) 0.024(3) 0.006(2) -0.004(2) 0.0014(18)
C10 0.039(3) 0.019(2) 0.028(3) 0.000(2) -0.005(2) 0.0010(19)
N3 0.044(2) 0.0174(18) 0.025(2) 0.0053(16) 0.0021(19) 0.0037(16)
C11 0.041(3) 0.026(2) 0.021(3) 0.000(2) 0.004(2) -0.001(2)
C12 0.053(3) 0.035(3) 0.038(4) -0.004(3) 0.007(3) 0.003(3)
C13 0.060(3) 0.026(3) 0.022(3) -0.002(2) 0.013(2) -0.007(2)
C14 0.042(3) 0.025(2) 0.028(3) 0.003(2) 0.001(2) 0.006(2)
C15 0.035(2) 0.020(2) 0.032(3) 0.000(2) -0.004(2) -0.0038(18)
N4 0.033(2) 0.025(2) 0.020(2) 0.0016(17) -0.0012(17) 0.0016(16)
C16 0.040(3) 0.018(2) 0.034(3) -0.002(2) 0.003(2) -0.0016(19)
C17 0.048(3) 0.021(2) 0.030(3) 0.006(2) 0.001(2) -0.002(2)
C18 0.044(3) 0.024(2) 0.033(3) 0.008(2) 0.003(2) 0.003(2)
C19 0.041(3) 0.024(2) 0.032(3) -0.006(2) -0.006(2) -0.002(2)
C20 0.037(3) 0.028(2) 0.027(3) 0.000(2) 0.000(2) 0.000(2)
C21 0.063(4) 0.022(2) 0.023(3) 0.009(2) -0.001(3) 0.005(2)
C22 0.055(3) 0.020(2) 0.042(3) 0.000(2) -0.003(3) 0.004(2)
C23 0.068(4) 0.025(2) 0.018(3) 0.004(2) 0.007(2) 0.006(2)
C24 0.060(4) 0.032(3) 0.044(4) 0.000(3) 0.004(3) 0.009(3)
O1 0.096(4) 0.045(2) 0.035(3) 0.014(2) 0.013(2) 0.011(2)
C25 0.069(4) 0.028(3) 0.025(3) 0.009(2) 0.002(3) 0.004(3)
C26 0.060(4) 0.029(3) 0.032(3) -0.002(2) -0.001(3) 0.003(2)
C27 0.053(4) 0.052(4) 0.053(4) -0.005(3) 0.013(3) 0.009(3)
C28 0.064(5) 0.116(8) 0.067(6) 0.008(5) 0.011(4) 0.030(5)
C29 0.076(5) 0.072(5) 0.059(5) -0.009(4) 0.015(4) 0.002(4)
C30 0.084(5) 0.053(4) 0.063(5) 0.010(4) 0.019(4) -0.015(4)
C31 0.085(5) 0.040(3) 0.040(4) 0.003(3) 0.001(3) 0.017(3)
C32 0.088(6) 0.067(5) 0.050(4) 0.016(4) -0.027(4) 0.011(4)
C33 0.109(6) 0.046(3) 0.061(5) 0.015(4) -0.014(5) 0.022(4)
C34 0.077(5) 0.104(7) 0.073(6) 0.036(5) -0.001(4) 0.041(5)
C35 0.044(3) 0.019(2) 0.034(3) 0.005(2) 0.004(2) -0.0005(19)
C36 0.049(3) 0.035(3) 0.041(4) -0.004(3) -0.005(3) 0.001(2)
C37 0.048(3) 0.052(4) 0.047(4) -0.003(3) -0.005(3) 0.007(3)
C38 0.058(4) 0.028(3) 0.051(4) -0.004(3) 0.001(3) 0.013(3)
C39 0.061(4) 0.026(3) 0.039(4) -0.004(2) 0.003(3) 0.002(2)
C40 0.042(3) 0.027(2) 0.029(3) -0.002(2) -0.009(2) 0.005(2)
C41 0.039(3) 0.028(2) 0.029(3) -0.004(2) -0.001(2) -0.003(2)
C42 0.040(3) 0.030(2) 0.018(3) 0.002(2) 0.007(2) 0.001(2)
C43 0.041(3) 0.027(3) 0.049(4) -0.005(3) 0.005(3) -0.003(2)
C44 0.061(3) 0.024(2) 0.013(2) 0.0039(19) 0.002(2) 0.001(2)
O2 0.069(3) 0.045(2) 0.027(2) 0.0128(18) 0.008(2) -0.004(2)
C45 0.049(3) 0.023(2) 0.033(3) -0.005(2) -0.004(2) 0.006(2)
C46 0.044(3) 0.025(2) 0.024(3) -0.002(2) -0.004(2) 0.002(2)
C47 0.048(3) 0.042(3) 0.036(3) 0.002(3) 0.012(3) -0.006(3)
C48 0.051(4) 0.063(4) 0.058(5) 0.008(4) 0.015(3) 0.002(3)
C49 0.075(5) 0.063(4) 0.038(4) -0.011(3) 0.030(3) 0.002(4)
C50 0.061(4) 0.077(6) 0.082(6) -0.018(5) 0.025(4) -0.026(4)
C51 0.068(4) 0.039(3) 0.038(4) 0.014(3) -0.005(3) 0.015(3)
C52 0.058(4) 0.065(5) 0.071(5) 0.006(4) -0.016(4) 0.022(4)
C53 0.079(5) 0.028(3) 0.058(4) 0.006(3) -0.008(4) 0.012(3)
C54 0.088(5) 0.060(4) 0.049(5) -0.008(4) -0.028(4) 0.013(4)
C55 0.040(3) 0.027(2) 0.027(3) -0.003(2) 0.002(2) -0.002(2)
C56 0.051(3) 0.034(3) 0.031(3) -0.007(2) -0.004(3) 0.013(2)
C57 0.055(3) 0.032(3) 0.036(3) -0.004(2) -0.006(3) 0.015(2)
C58 0.065(4) 0.032(3) 0.032(3) -0.005(2) 0.011(3) 0.011(3)
C59 0.050(3) 0.029(3) 0.034(3) -0.011(2) 0.004(3) 0.000(2)
C60 0.037(3) 0.029(3) 0.042(4) 0.000(2) 0.003(2) -0.001(2)
N5 0.040(2) 0.0353(19) 0.038(2) 0.001(2) -0.0036(18) -0.001(2)
C61 0.039(3) 0.034(3) 0.070(4) -0.006(3) -0.008(3) 0.000(2)
C62 0.060(4) 0.041(3) 0.085(6) 0.016(3) 0.001(4) 0.002(3)
C63 0.057(4) 0.085(6) 0.087(6) 0.013(5) 0.015(4) -0.015(4)
C64 0.058(4) 0.069(5) 0.076(6) 0.015(4) 0.010(4) -0.010(4)
C65 0.063(4) 0.043(3) 0.034(3) -0.001(3) -0.005(3) -0.011(3)
C66 0.072(4) 0.052(4) 0.068(5) -0.023(4) 0.024(4) -0.007(3)
C67 0.118(8) 0.082(6) 0.076(6) -0.038(5) 0.028(6) 0.001(5)
C68 0.090(7) 0.127(10) 0.177(14) -0.101(10) -0.011(8) 0.024(7)
C69 0.057(4) 0.044(3) 0.043(3) 0.003(3) -0.002(3) 0.005(3)
C70 0.071(5) 0.072(5) 0.089(6) 0.033(5) 0.024(5) 0.002(4)
C71 0.247(15) 0.065(6) 0.072(7) 0.033(5) 0.058(9) 0.019(7)
C72 0.24(2) 0.202(17) 0.070(8) 0.029(9) -0.004(10) -0.087(15)
C73 0.040(3) 0.043(3) 0.047(4) 0.007(3) 0.001(3) -0.002(2)
C74 0.051(3) 0.045(3) 0.070(5) -0.009(3) -0.009(3) 0.005(3)
C75 0.061(4) 0.059(4) 0.068(5) -0.005(4) -0.017(4) 0.015(3)
C76 0.055(4) 0.065(5) 0.073(5) -0.005(4) 0.008(4) 0.009(3)
N6 0.088(4) 0.050(3) 0.044(3) 0.007(2) 0.005(3) -0.016(3)
C77 0.121(6) 0.048(4) 0.049(4) 0.009(3) -0.008(4) -0.006(4)
C78 0.118(7) 0.080(6) 0.050(5) 0.010(4) -0.013(5) 0.008(5)
C79 0.177(11) 0.055(5) 0.125(9) 0.028(6) -0.026(9) 0.017(6)
C80 0.186(15) 0.102(10) 0.25(2) -0.007(13) -0.039(15) 0.031(9)
C81 0.092(5) 0.052(4) 0.040(3) 0.001(3) -0.012(3) -0.002(3)
C82 0.118(7) 0.054(4) 0.040(4) 0.007(3) -0.005(4) -0.018(4)
C83 0.132(8) 0.054(4) 0.059(5) -0.012(4) -0.009(5) -0.002(5)
C84 0.166(11) 0.059(5) 0.071(6) -0.013(4) -0.015(6) -0.014(5)
C85 0.097(5) 0.072(5) 0.049(4) -0.008(4) 0.006(4) -0.016(4)
C86 0.093(6) 0.094(6) 0.061(5) -0.019(4) 0.005(4) 0.000(4)
C87 0.078(5) 0.122(7) 0.076(6) 0.000(6) 0.019(5) -0.021(5)
C88 0.097(8) 0.142(11) 0.134(11) 0.015(9) 0.023(8) 0.018(7)
C89 0.090(5) 0.052(4) 0.037(3) 0.003(3) -0.005(3) -0.013(3)
C90 0.146(8) 0.070(5) 0.025(3) 0.001(3) 0.004(4) -0.032(5)
C91 0.139(8) 0.063(5) 0.049(4) 0.008(3) -0.024(5) -0.021(5)
C92 0.124(8) 0.055(5) 0.072(6) 0.000(4) 0.002(5) -0.019(5)
O3 0.45(3) 0.156(12) 0.239(16) -0.015(11) -0.071(18) -0.073(17)
C93 0.43(3) 0.127(11) 0.30(2) -0.009(12) -0.05(3) 0.01(2)
C94 0.42(3) 0.189(16) 0.30(2) -0.014(16) -0.11(2) 0.14(2)
C95 0.47(3) 0.177(15) 0.25(2) -0.047(15) -0.12(3) 0.08(2)
C96 0.44(3) 0.125(11) 0.23(2) -0.007(12) -0.08(2) -0.003(19)
O4 0.156(8) 0.151(8) 0.162(9) -0.056(8) 0.009(7) -0.015(6)
C97 0.159(11) 0.087(6) 0.183(14) 0.000(9) -0.043(9) 0.044(7)
C98 0.152(12) 0.123(9) 0.235(19) 0.012(12) -0.016(11) -0.037(9)
C99 0.132(10) 0.155(10) 0.210(17) -0.067(12) -0.006(10) 0.009(9)
C100 0.198(12) 0.065(5) 0.144(11) -0.019(7) -0.059(10) -0.026(6)
O5 0.214(12) 0.132(9) 0.278(16) -0.064(9) -0.068(12) 0.034(8)
C102 0.204(16) 0.146(13) 0.250(19) -0.058(12) -0.087(14) 0.053(11)
C103 0.251(18) 0.135(12) 0.27(2) -0.083(12) -0.114(15) 0.069(11)
C104 0.297(18) 0.107(12) 0.228(19) -0.071(12) -0.180(17) 0.098(13)
C105 0.248(17) 0.109(12) 0.27(2) -0.070(13) -0.135(17) 0.072(13)
C14X 0.23(3) 0.12(2) 0.29(2) -0.09(2) -0.14(2) 0.034(19)
C15X 0.23(3) 0.13(2) 0.29(2) -0.093(17) -0.108(19) 0.03(2)

loop_
_atom_type_symbol
_atom_type_description
_atom_type_scat_dispersion_real
_atom_type_scat_dispersion_imag
_atom_type_scat_source
C C 0.0033 0.0000 'International Tables Vol C Tables 4.2.6.8 and 6.1.1.4'
H H 0.0000 0.0000 'International Tables Vol C Tables 4.2.6.8 and 6.1.1.4'
N N 0.0061 0.0000 'International Tables Vol C Tables 4.2.6.8 and 6.1.1.4'
O O 0.0106 0.0000 'International Tables Vol C Tables 4.2.6.8 and 6.1.1.4'

loop_
_geom_angle_atom_site_label_1
_geom_angle_atom_site_label_2
_geom_angle_atom_site_label_3
_geom_angle
C4 N1 C1 105.3(4)
N1 C1 C20 126.2(5)
N1 C1 C2 110.9(5)
C20 C1 C2 122.7(5)
C3 C2 C1 106.1(5)
C2 C3 C4 105.0(5)
N1 C4 C3 112.7(5)
N1 C4 C5 126.5(5)
C3 C4 C5 120.8(5)
C6 C5 C4 122.8(5)
C6 C5 C21 119.2(5)
C4 C5 C21 117.9(5)
C6 N2 C9 110.4(4)
C5 C6 N2 126.8(5)
C5 C6 C7 127.4(5)
N2 C6 C7 105.7(5)
C8 C7 C6 108.9(5)
C7 C8 C9 109.2(5)
C10 C9 N2 126.9(4)
C10 C9 C8 127.1(5)
N2 C9 C8 105.7(4)
C9 C10 C11 126.5(5)
C9 C10 C35 115.5(4)
C11 C10 C35 118.0(5)
C14 N3 C11 104.2(4)
N3 C11 C10 125.5(5)
N3 C11 C12 111.5(5)
C10 C11 C12 123.0(5)
C13 C12 C11 105.5(5)
C12 C13 C14 109.6(5)
N3 C14 C15 125.9(5)
N3 C14 C13 109.3(4)
C15 C14 C13 124.9(5)
C14 C15 C16 122.5(5)
C14 C15 C41 119.9(5)
C16 C15 C41 117.6(4)
C16 N4 C19 110.9(4)
N4 C16 C17 107.7(5)
N4 C16 C15 127.5(4)
C17 C16 C15 124.8(5)
C18 C17 C16 107.5(5)
C17 C18 C19 107.2(5)
N4 C19 C20 127.5(5)
N4 C19 C18 106.7(5)
C20 C19 C18 125.4(5)
C19 C20 C1 125.6(5)
C19 C20 C55 117.3(5)
C1 C20 C55 117.0(5)
C22 C21 C26 117.6(5)
C22 C21 C5 122.7(5)
C26 C21 C5 119.7(6)
C21 C22 C23 123.4(6)
C22 C23 C24 119.5(6)
C22 C23 C27 119.7(6)
C24 C23 C27 120.8(5)
O1 C24 C25 122.6(6)
O1 C24 C23 120.6(6)
C25 C24 C23 116.8(6)
C26 C25 C24 120.2(6)
C26 C25 C31 119.7(6)
C24 C25 C31 120.1(5)
C21 C26 C25 122.4(6)
C28 C27 C23 113.0(6)
C28 C27 C30 109.6(8)
C23 C27 C30 110.1(6)
C28 C27 C29 107.3(7)
C23 C27 C29 108.2(6)
C30 C27 C29 108.5(7)
C34 C31 C32 108.3(8)
C34 C31 C33 110.1(7)
C32 C31 C33 109.3(7)
C34 C31 C25 112.0(6)
C32 C31 C25 109.8(6)
C33 C31 C25 107.2(7)
C36 C35 C40 118.7(5)
C36 C35 C10 118.9(5)
C40 C35 C10 122.3(5)
C35 C36 C37 121.2(6)
C38 C37 C36 118.3(6)
C37 C38 C39 121.8(6)
C40 C39 C38 119.0(6)
C39 C40 C35 120.9(5)
C46 C41 C42 115.1(5)
C46 C41 C15 122.7(5)
C42 C41 C15 122.1(5)
C43 C42 C41 124.0(5)
C42 C43 C44 120.3(5)
C42 C43 C47 122.0(5)
C44 C43 C47 117.8(5)
O2 C44 C43 121.7(6)
O2 C44 C45 123.0(5)
C43 C44 C45 115.2(5)
C46 C45 C44 120.8(5)
C46 C45 C51 121.6(5)
C44 C45 C51 117.5(5)
C45 C46 C41 124.6(5)
C50 C47 C43 111.9(6)
C50 C47 C49 110.4(6)
C43 C47 C49 109.6(6)
C50 C47 C48 106.6(6)
C43 C47 C48 111.1(5)
C49 C47 C48 107.1(6)
C54 C51 C53 108.5(6)
C54 C51 C52 108.4(7)
C53 C51 C52 107.0(6)
C54 C51 C45 112.9(6)
C53 C51 C45 109.0(6)
C52 C51 C45 110.9(5)
C60 C55 C56 118.1(5)
C60 C55 C20 122.7(5)
C56 C55 C20 119.2(5)
C57 C56 C55 121.2(5)
C56 C57 C58 120.3(6)
C57 C58 C59 119.1(5)
C58 C59 C60 119.6(5)
C55 C60 C59 121.7(5)
C65 N5 C61 109.2(5)
C65 N5 C69 110.6(4)
C61 N5 C69 108.8(5)
C65 N5 C73 106.5(5)
C61 N5 C73 110.5(4)
C69 N5 C73 111.1(5)
N5 C61 C62 115.4(5)
C63 C62 C61 113.3(6)
C64 C63 C62 113.9(7)
C66 C65 N5 117.1(6)
C65 C66 C67 110.1(7)
C68 C67 C66 112.1(9)
N5 C69 C70 114.6(6)
C71 C70 C69 109.5(9)
C72 C71 C70 127.1(13)
C74 C73 N5 114.6(5)
C73 C74 C75 112.5(6)
C74 C75 C76 113.3(6)
C77 N6 C81 111.0(5)
C77 N6 C85 106.1(6)
C81 N6 C85 112.3(6)
C77 N6 C89 112.4(6)
C81 N6 C89 104.4(5)
C85 N6 C89 110.7(6)
C78 C77 N6 117.4(7)
C77 C78 C79 111.2(8)
C80 C79 C78 114.3(12)
C82 C81 N6 116.7(6)
C81 C82 C83 110.6(7)
C84 C83 C82 111.1(8)
C86 C85 N6 116.9(6)
C85 C86 C87 109.9(8)
C88 C87 C86 113.5(9)
C90 C89 N6 115.1(6)
C89 C90 C91 110.2(6)
C92 C91 C90 112.1(8)
C93 O3 C96 107.8(16)
O3 C93 C94 110.4(15)
C95 C94 C93 106.0(13)
C94 C95 C96 102.7(12)
O3 C96 C95 110.7(14)
C97 O4 C100 111.6(12)
O4 C97 C98 106.8(12)
C99 C98 C97 106.0(11)
C98 C99 C100 104.3(10)
O4 C100 C99 105.1(11)
C102 O5 C15X 101(2)
C102 O5 C105 97.0(15)
O5 C102 C103 118.1(16)
C104 C103 C102 107.3(15)
C14X C103 C102 105(2)
C103 C104 C105 98.9(16)
O5 C105 C104 113.0(15)
C103 C14X C15X 101(3)
O5 C15X C14X 112(3)

loop_
_geom_bond_atom_site_label_1
_geom_bond_atom_site_label_2
_geom_bond_distance
N1 C4 1.359(7)
N1 C1 1.361(7)
C1 C20 1.427(7)
C1 C2 1.429(8)
C2 C3 1.402(7)
C3 C4 1.410(9)
C4 C5 1.458(7)
C5 C6 1.371(8)
C5 C21 1.471(7)
N2 C6 1.393(7)
N2 C9 1.395(6)
C6 C7 1.445(7)
C7 C8 1.349(8)
C8 C9 1.440(7)
C9 C10 1.393(8)
C10 C11 1.400(7)
C10 C35 1.504(7)
N3 C14 1.376(7)
N3 C11 1.381(6)
C11 C12 1.452(8)
C12 C13 1.300(9)
C13 C14 1.451(8)
C14 C15 1.400(7)
C15 C16 1.441(8)
C15 C41 1.450(8)
N4 C16 1.348(7)
N4 C19 1.373(7)
C16 C17 1.416(7)
C17 C18 1.393(8)
C18 C19 1.424(7)
C19 C20 1.388(8)
C20 C55 1.488(7)
C21 C22 1.374(9)
C21 C26 1.396(8)
C22 C23 1.396(8)
C23 C24 1.446(9)
C23 C27 1.541(9)
C24 O1 1.290(8)
C24 C25 1.435(9)
C25 C26 1.396(8)
C25 C31 1.566(9)
C27 C28 1.483(12)
C27 C30 1.541(10)
C27 C29 1.557(12)
C31 C34 1.475(12)
C31 C32 1.538(12)
C31 C33 1.560(11)
C35 C36 1.381(8)
C35 C40 1.389(8)
C36 C37 1.408(9)
C37 C38 1.363(10)
C38 C39 1.387(9)
C39 C40 1.382(8)
C41 C46 1.413(8)
C41 C42 1.422(8)
C42 C43 1.351(8)
C43 C44 1.465(8)
C43 C47 1.541(8)
C44 O2 1.261(6)
C44 C45 1.471(8)
C45 C46 1.328(8)
C45 C51 1.539(8)
C47 C50 1.497(10)
C47 C49 1.554(9)
C47 C48 1.591(10)
C51 C54 1.504(11)
C51 C53 1.533(9)
C51 C52 1.538(11)
C55 C60 1.373(8)
C55 C56 1.383(8)
C56 C57 1.383(8)
C57 C58 1.384(9)
C58 C59 1.389(9)
C59 C60 1.391(8)
N5 C65 1.512(7)
N5 C61 1.515(7)
N5 C69 1.516(7)
N5 C73 1.522(7)
C61 C62 1.531(9)
C62 C63 1.494(9)
C63 C64 1.467(10)
C65 C66 1.469(9)
C66 C67 1.537(10)
C67 C68 1.471(11)
C69 C70 1.521(9)
C70 C71 1.493(10)
C71 C72 1.394(13)
C73 C74 1.501(8)
C74 C75 1.509(8)
C75 C76 1.514(9)
N6 C77 1.514(8)
N6 C81 1.520(8)
N6 C85 1.523(9)
N6 C89 1.532(8)
C77 C78 1.491(11)
C78 C79 1.502(10)
C79 C80 1.485(14)
C81 C82 1.503(9)
C82 C83 1.515(9)
C83 C84 1.495(11)
C85 C86 1.470(10)
C86 C87 1.523(10)
C87 C88 1.476(12)
C89 C90 1.512(9)
C90 C91 1.524(10)
C91 C92 1.487(10)
O3 C93 1.309(16)
O3 C96 1.337(15)
C93 C94 1.469(17)
C94 C95 1.379(19)
C95 C96 1.500(17)
O4 C97 1.279(14)
O4 C100 1.349(14)
C97 C98 1.456(17)
C98 C99 1.407(19)
C99 C100 1.479(17)
O5 C102 1.294(19)
O5 C15X 1.40(3)
O5 C105 1.43(2)
C102 C103 1.48(2)
C103 C104 1.32(2)
C103 C14X 1.35(3)
C104 C105 1.62(2)
C14X C15X 1.58(3)

loop_
_geom_torsion_atom_site_label_1
_geom_torsion_atom_site_label_2
_geom_torsion_atom_site_label_3
_geom_torsion_atom_site_label_4
_geom_torsion
C4 N1 C1 C20 175.9(5)
C4 N1 C1 C2 1.0(6)
N1 C1 C2 C3 -0.6(7)
C20 C1 C2 C3 -175.7(5)
C1 C2 C3 C4 -0.1(7)
C1 N1 C4 C3 -1.1(7)
C1 N1 C4 C5 178.1(5)
C2 C3 C4 N1 0.7(7)
C2 C3 C4 C5 -178.5(6)
N1 C4 C5 C6 7.3(9)
C3 C4 C5 C6 -173.5(6)
N1 C4 C5 C21 -176.0(5)
C3 C4 C5 C21 3.2(8)
C4 C5 C6 N2 5.8(9)
C21 C5 C6 N2 -170.8(5)
C4 C5 C6 C7 -173.1(6)
C21 C5 C6 C7 10.2(9)
C9 N2 C6 C5 178.7(5)
C9 N2 C6 C7 -2.2(6)
C5 C6 C7 C8 -178.8(6)
N2 C6 C7 C8 2.1(6)
C6 C7 C8 C9 -1.2(7)
C6 N2 C9 C10 175.5(5)
C6 N2 C9 C8 1.5(6)
C7 C8 C9 C10 -174.1(5)
C7 C8 C9 N2 -0.1(6)
N2 C9 C10 C11 -5.7(9)
C8 C9 C10 C11 167.0(5)
N2 C9 C10 C35 176.6(5)
C8 C9 C10 C35 -10.6(8)
C14 N3 C11 C10 -179.8(5)
C14 N3 C11 C12 0.8(6)
C9 C10 C11 N3 7.9(9)
C35 C10 C11 N3 -174.5(5)
C9 C10 C11 C12 -172.7(5)
C35 C10 C11 C12 4.9(8)
N3 C11 C12 C13 -2.1(7)
C10 C11 C12 C13 178.5(5)
C11 C12 C13 C14 2.4(7)
C11 N3 C14 C15 179.8(5)
C11 N3 C14 C13 0.7(6)
C12 C13 C14 N3 -2.1(7)
C12 C13 C14 C15 178.8(6)
N3 C14 C15 C16 -3.9(9)
C13 C14 C15 C16 175.1(6)
N3 C14 C15 C41 176.8(5)
C13 C14 C15 C41 -4.2(8)
C19 N4 C16 C17 0.7(6)
C19 N4 C16 C15 -176.7(5)
C14 C15 C16 N4 -9.0(9)
C41 C15 C16 N4 170.3(5)
C14 C15 C16 C17 173.9(5)
C41 C15 C16 C17 -6.8(8)
N4 C16 C17 C18 -0.7(6)
C15 C16 C17 C18 176.8(5)
C16 C17 C18 C19 0.4(6)
C16 N4 C19 C20 -173.8(5)
C16 N4 C19 C18 -0.5(6)
C17 C18 C19 N4 0.0(6)
C17 C18 C19 C20 173.6(5)
N4 C19 C20 C1 0.6(9)
C18 C19 C20 C1 -171.6(5)
N4 C19 C20 C55 -176.6(5)
C18 C19 C20 C55 11.2(8)
N1 C1 C20 C19 -1.8(9)
C2 C1 C20 C19 172.5(6)
N1 C1 C20 C55 175.4(5)
C2 C1 C20 C55 -10.3(8)
C6 C5 C21 C22 -133.9(6)
C4 C5 C21 C22 49.3(8)
C6 C5 C21 C26 47.9(8)
C4 C5 C21 C26 -129.0(6)
C26 C21 C22 C23 2.5(9)
C5 C21 C22 C23 -175.8(5)
C21 C22 C23 C24 0.8(9)
C21 C22 C23 C27 178.6(6)
C22 C23 C24 O1 178.4(6)
C27 C23 C24 O1 0.6(9)
C22 C23 C24 C25 -3.0(9)
C27 C23 C24 C25 179.2(6)
O1 C24 C25 C26 -179.4(6)
C23 C24 C25 C26 2.0(9)
O1 C24 C25 C31 3.3(10)
C23 C24 C25 C31 -175.3(6)
C22 C21 C26 C25 -3.6(9)
C5 C21 C26 C25 174.7(5)
C24 C25 C26 C21 1.4(9)
C31 C25 C26 C21 178.7(6)
C22 C23 C27 C28 1.0(10)
C24 C23 C27 C28 178.8(7)
C22 C23 C27 C30 123.9(7)
C24 C23 C27 C30 -58.3(9)
C22 C23 C27 C29 -117.7(7)
C24 C23 C27 C29 60.1(8)
C26 C25 C31 C34 3.5(10)
C24 C25 C31 C34 -179.2(8)
C26 C25 C31 C32 123.9(7)
C24 C25 C31 C32 -58.8(9)
C26 C25 C31 C33 -117.5(7)
C24 C25 C31 C33 59.8(8)
C9 C10 C35 C36 -66.8(7)
C11 C10 C35 C36 115.3(6)
C9 C10 C35 C40 113.2(6)
C11 C10 C35 C40 -64.7(7)
C40 C35 C36 C37 0.5(9)
C10 C35 C36 C37 -179.5(6)
C35 C36 C37 C38 2.1(10)
C36 C37 C38 C39 -3.1(11)
C37 C38 C39 C40 1.5(10)
C38 C39 C40 C35 1.2(9)
C36 C35 C40 C39 -2.2(8)
C10 C35 C40 C39 177.9(5)
C14 C15 C41 C46 128.0(6)
C16 C15 C41 C46 -51.3(7)
C14 C15 C41 C42 -47.5(7)
C16 C15 C41 C42 133.2(5)
C46 C41 C42 C43 0.7(8)
C15 C41 C42 C43 176.5(5)
C41 C42 C43 C44 -0.6(8)
C41 C42 C43 C47 179.6(5)
C42 C43 C44 O2 179.0(5)
C47 C43 C44 O2 -1.2(8)
C42 C43 C44 C45 1.1(8)
C47 C43 C44 C45 -179.1(5)
O2 C44 C45 C46 -179.9(5)
C43 C44 C45 C46 -2.0(7)
O2 C44 C45 C51 2.5(8)
C43 C44 C45 C51 -179.7(5)
C44 C45 C46 C41 2.4(8)
C51 C45 C46 C41 179.9(5)
C42 C41 C46 C45 -1.7(8)
C15 C41 C46 C45 -177.5(5)
C42 C43 C47 C50 -119.7(7)
C44 C43 C47 C50 60.5(8)
C42 C43 C47 C49 117.5(6)
C44 C43 C47 C49 -62.3(7)
C42 C43 C47 C48 -0.7(8)
C44 C43 C47 C48 179.5(5)
C46 C45 C51 C54 -121.0(7)
C44 C45 C51 C54 56.6(8)
C46 C45 C51 C53 118.4(7)
C44 C45 C51 C53 -64.0(7)
C46 C45 C51 C52 0.9(9)
C44 C45 C51 C52 178.5(6)
C19 C20 C55 C60 -115.3(6)
C1 C20 C55 C60 67.3(7)
C19 C20 C55 C56 63.9(7)
C1 C20 C55 C56 -113.5(6)
C60 C55 C56 C57 -4.0(9)
C20 C55 C56 C57 176.7(6)
C55 C56 C57 C58 4.4(10)
C56 C57 C58 C59 -2.4(10)
C57 C58 C59 C60 0.1(9)
C56 C55 C60 C59 1.6(8)
C20 C55 C60 C59 -179.1(5)
C58 C59 C60 C55 0.3(9)
C65 N5 C61 C62 -55.8(7)
C69 N5 C61 C62 -176.7(6)
C73 N5 C61 C62 61.0(8)
N5 C61 C62 C63 -178.2(7)
C61 C62 C63 C64 -174.7(7)
C61 N5 C65 C66 -60.5(7)
C69 N5 C65 C66 59.3(8)
C73 N5 C65 C66 -179.8(6)
N5 C65 C66 C67 -178.3(7)
C65 C66 C67 C68 175.0(10)
C65 N5 C69 C70 53.3(8)
C61 N5 C69 C70 173.4(6)
C73 N5 C69 C70 -64.8(7)
N5 C69 C70 C71 175.4(7)
C69 C70 C71 C72 -169.7(15)
C65 N5 C73 C74 -176.7(5)
C61 N5 C73 C74 64.8(7)
C69 N5 C73 C74 -56.1(7)
N5 C73 C74 C75 -178.4(6)
C73 C74 C75 C76 -174.9(7)
C81 N6 C77 C78 -54.6(10)
C85 N6 C77 C78 -176.9(8)
C89 N6 C77 C78 61.9(9)
N6 C77 C78 C79 177.9(9)
C77 C78 C79 C80 -176.6(12)
C77 N6 C81 C82 -59.7(9)
C85 N6 C81 C82 59.0(9)
C89 N6 C81 C82 179.0(7)
N6 C81 C82 C83 179.1(8)
C81 C82 C83 C84 -178.4(9)
C77 N6 C85 C86 178.1(7)
C81 N6 C85 C86 56.6(9)
C89 N6 C85 C86 -59.7(9)
N6 C85 C86 C87 179.1(8)
C85 C86 C87 C88 -178.7(10)
C77 N6 C89 C90 67.8(10)
C81 N6 C89 C90 -171.8(8)
C85 N6 C89 C90 -50.7(9)
N6 C89 C90 C91 -178.5(7)
C89 C90 C91 C92 -70.7(12)
C96 O3 C93 C94 12(5)
O3 C93 C94 C95 -16(6)
C93 C94 C95 C96 12(5)
C93 O3 C96 C95 -4(5)
C94 C95 C96 O3 -6(5)
C100 O4 C97 C98 -26(2)
O4 C97 C98 C99 16(2)
C97 C98 C99 C100 -1(2)
C97 O4 C100 C99 24.5(19)
C98 C99 C100 O4 -13(2)
C15X O5 C102 C103 2(9)
C105 O5 C102 C103 -23(3)
O5 C102 C103 C104 26(4)
O5 C102 C103 C14X -13(8)
C14X C103 C104 C105 80(4)
C102 C103 C104 C105 -12(3)
C102 O5 C105 C104 14(3)
C15X O5 C105 C104 -87(5)
C103 C104 C105 O5 0(4)
C104 C103 C14X C15X -84(9)
C102 C103 C14X C15X 15(10)
C102 O5 C15X C14X 8(13)
C105 O5 C15X C14X 91(11)
C103 C14X C15X O5 -16(15)
